data_1576155
loop_
_publ_author_name
'Meier, David C.'
'Garc&#xed;a-Romero, &#xc1;lvaro'
'Gonz&#xe1;lez-Pinardo, Daniel'
'Rees, Nicholas H.'
'Lovstedt, Alex'
'Fern&#xe1;ndez, Israel'
'Goicoechea, Jose M.'

_publ_section_title
;
 Exceptionally large "through-space" nuclear spin coupling in a
 2,4,6-tri(phosphanyl)-1,3,5-triphosphabenzene.
;
_journal_issue 1
_journal_name_full 'Chemical science'
_journal_page_first 544
_journal_page_last 554
_journal_paper_doi 10.1039/d5sc07729j
_journal_volume 17
_journal_year 2026
_chemical_formula_moiety 'C54 H76 N4 P4'
_chemical_formula_sum 'C54 H76 N4 P4'
_chemical_formula_weight 905.06
_chemical_name_systematic
;
 [PCP{N(Dipp)CH2}2]2
;
_space_group_crystal_system triclinic
_space_group_IT_number 2
_space_group_name_Hall '-P 1'
_space_group_name_H-M_alt 'P -1'
_atom_sites_solution_hydrogens mixed
_audit_creation_method SHELXL-2019/3
_audit_update_record
;
2025-07-31 deposited with the CCDC.	2025-11-03 downloaded from the CCDC.
;
_cell_angle_alpha 79.661(2)
_cell_angle_beta 86.029(2)
_cell_angle_gamma 65.260(2)
_cell_formula_units_Z 2
_cell_length_a 13.5678(6)
_cell_length_b 13.7534(7)
_cell_length_c 15.5834(7)
_cell_measurement_reflns_used 9985
_cell_measurement_temperature 173(2)
_cell_measurement_theta_max 28.22
_cell_measurement_theta_min 2.38
_cell_volume 2598.1(2)
_computing_cell_refinement 'SAINT V8.40B (Bruker AXS, 2019)'
_computing_data_collection 'BIS v6.2.14 (Bruker_AXS, 2020)'
_computing_data_reduction 'SAINT V8.40B (Bruker AXS, 2019)'
_computing_molecular_graphics
;
C. B. H\"ubschle, G. M. Sheldrick, B. Dittrich:
ShelXle: a Qt graphical user interface for SHELXL.
J. Appl. Cryst., 44, (2011) 1281-1284.
;
_computing_publication_material 'APEX6 v2024.9-0 (Bruker AXS, 2024)'
_computing_structure_refinement 'SHELXL-2019/2 (Sheldrick, 2019)'
_computing_structure_solution 'SHELXT 2018/2 (Sheldrick, 2018)'
_diffrn_ambient_temperature 173(2)
_diffrn_detector 'Photon III'
_diffrn_detector_area_resol_mean 7.3910
_diffrn_detector_type CMOS
_diffrn_measured_fraction_theta_full 0.999
_diffrn_measured_fraction_theta_max 0.998
_diffrn_measurement_device 'four-circle diffractometer'
_diffrn_measurement_device_type 'Bruker D8 VENTURE'
_diffrn_measurement_method '\w and \f scans'
_diffrn_radiation_monochromator 'multilayer mirror'
_diffrn_radiation_type MoK\a
_diffrn_radiation_wavelength 0.71073
_diffrn_reflns_av_R_equivalents 0.0914
_diffrn_reflns_av_unetI/netI 0.0476
_diffrn_reflns_Laue_measured_fraction_full 0.999
_diffrn_reflns_Laue_measured_fraction_max 0.998
_diffrn_reflns_limit_h_max 18
_diffrn_reflns_limit_h_min -18
_diffrn_reflns_limit_k_max 18
_diffrn_reflns_limit_k_min -18
_diffrn_reflns_limit_l_max 20
_diffrn_reflns_limit_l_min -20
_diffrn_reflns_number 150181
_diffrn_reflns_point_group_measured_fraction_full 0.999
_diffrn_reflns_point_group_measured_fraction_max 0.998
_diffrn_reflns_theta_full 25.242
_diffrn_reflns_theta_max 28.312
_diffrn_reflns_theta_min 2.066
_diffrn_source 'microfocus sealed tube'
_diffrn_source_type 'Incoatec I\mS 3.0'
_exptl_absorpt_coefficient_mu 0.184
_exptl_absorpt_correction_T_max 0.7457
_exptl_absorpt_correction_T_min 0.5491
_exptl_absorpt_correction_type multi-scan
_exptl_absorpt_process_details
;
L. Krause, R. Herbst-Irmer, G.M. Sheldrick, D. Stalke:
Comparison of silver and molybdenum microfocus X-ray sources for 
single-crystal structure determination.
J. Appl. Cryst. (2015), 48, 3-10. doi:10.1107/S1600576714022985
;
_exptl_crystal_colour red
_exptl_crystal_density_diffrn 1.157
_exptl_crystal_description block
_exptl_crystal_F_000 976
_exptl_crystal_size_max 0.579
_exptl_crystal_size_mid 0.490
_exptl_crystal_size_min 0.296
_refine_diff_density_max 0.892
_refine_diff_density_min -0.371
_refine_diff_density_rms 0.105
_refine_ls_extinction_method none
_refine_ls_goodness_of_fit_ref 1.104
_refine_ls_hydrogen_treatment mixed
_refine_ls_matrix_type full
_refine_ls_number_parameters 563
_refine_ls_number_reflns 12922
_refine_ls_number_restraints 0
_refine_ls_restrained_S_all 1.104
_refine_ls_R_factor_all 0.0597
_refine_ls_R_factor_gt 0.0518
_refine_ls_shift/su_max 0.001
_refine_ls_shift/su_mean 0.000
_refine_ls_structure_factor_coef Fsqd
_refine_ls_weighting_details 'w=1/[\s^2^(Fo^2^)+(0.0709P)^2^+0.9038P] where P=(Fo^2^+2Fc^2^)/3'
_refine_ls_weighting_scheme calc
_refine_ls_wR_factor_gt 0.1260
_refine_ls_wR_factor_ref 0.1364
_reflns_Friedel_coverage 0.000
_reflns_number_gt 11188
_reflns_number_total 12922
_reflns_threshold_expression 'I > 2\s(I)'
_cod_data_source_file d5sc07729j2.cif
_cod_data_source_block 24138
_cod_depositor_comments 'Adding full bibliography for 1576154--1576156.cif.'
_cod_database_code 1576155
_shelx_shelxl_version_number 2019/3
_shelx_space_group_comment
;
The symmetry employed for this shelxl refinement is uniquely defined
by the following loop, which should always be used as a source of
symmetry information in preference to the above space-group names.
They are only intended as comments.
;
_shelx_estimated_absorpt_t_min 0.901
_shelx_estimated_absorpt_t_max 0.948

loop_
_space_group_symop_operation_xyz
'x, y, z'
'-x, -y, -z'

loop_
_atom_site_label
_atom_site_type_symbol
_atom_site_fract_x
_atom_site_fract_y
_atom_site_fract_z
_atom_site_U_iso_or_equiv
_atom_site_adp_type
_atom_site_occupancy
_atom_site_site_symmetry_order
_atom_site_calc_flag
_atom_site_refinement_flags_posn
_atom_site_refinement_flags_adp
_atom_site_refinement_flags_occupancy
_atom_site_disorder_assembly
_atom_site_disorder_group
P1 P 0.39702(3) 0.14071(3) 0.24853(2) 0.02426(9) Uani 1 1 d . . . . .
P2 P 0.42242(3) 0.35535(3) 0.25276(3) 0.02856(10) Uani 1 1 d . . . . .
P3 P 0.28027(3) 0.35309(3) 0.31313(2) 0.02183(9) Uani 1 1 d . . . . .
P4 P 0.60571(3) 0.13969(3) 0.19667(2) 0.02090(9) Uani 1 1 d . . . . .
N1 N 0.26745(10) 0.32890(10) 0.42142(8) 0.0272(3) Uani 1 1 d . . . . .
N2 N 0.18182(10) 0.47832(10) 0.30395(8) 0.0253(2) Uani 1 1 d . . . . .
N3 N 0.68405(10) 0.20022(10) 0.22594(8) 0.0249(2) Uani 1 1 d . . . . .
N4 N 0.60781(10) 0.19757(9) 0.09115(8) 0.0239(2) Uani 1 1 d . . . . .
C1 C 0.26032(11) 0.24158(12) 0.28058(9) 0.0247(3) Uani 1 1 d . . . . .
C2 C 0.46829(11) 0.21872(11) 0.23632(9) 0.0223(3) Uani 1 1 d . . . . .
C3 C 0.19794(15) 0.42563(14) 0.45867(10) 0.0390(4) Uani 1 1 d . . . . .
H3A H 0.242361 0.457947 0.480280 0.047 Uiso 1 1 calc R U . . .
H3B H 0.155452 0.406742 0.507865 0.047 Uiso 1 1 calc R U . . .
C4 C 0.12217(13) 0.50542(14) 0.38489(10) 0.0346(3) Uani 1 1 d . . . . .
H4A H 0.053336 0.496560 0.385739 0.042 Uiso 1 1 calc R U . . .
H4B H 0.105454 0.581256 0.390634 0.042 Uiso 1 1 calc R U . . .
C5 C 0.30302(12) 0.21983(12) 0.46775(9) 0.0278(3) Uani 1 1 d . . . . .
C6 C 0.27336(12) 0.14692(13) 0.43426(10) 0.0291(3) Uani 1 1 d . . . . .
C7 C 0.30925(14) 0.04058(14) 0.47791(11) 0.0350(3) Uani 1 1 d . . . . .
H7 H 0.290866 -0.009766 0.455791 0.042 Uiso 1 1 calc R U . . .
C8 C 0.37169(15) 0.00684(14) 0.55350(11) 0.0386(4) Uani 1 1 d . . . . .
H8 H 0.394869 -0.065860 0.583074 0.046 Uiso 1 1 calc R U . . .
C9 C 0.39982(15) 0.07858(14) 0.58538(10) 0.0368(4) Uani 1 1 d . . . . .
H9 H 0.441763 0.054916 0.637457 0.044 Uiso 1 1 calc R U . . .
C10 C 0.36812(13) 0.18558(13) 0.54291(10) 0.0314(3) Uani 1 1 d . . . . .
C11 C 0.20483(12) 0.18506(13) 0.35090(10) 0.0300(3) Uani 1 1 d . . . . .
C12 C 0.19674(16) 0.09175(16) 0.31456(12) 0.0402(4) Uani 1 1 d . . . . .
H12A H 0.152062 0.121174 0.261446 0.060 Uiso 1 1 calc R U . . .
H12B H 0.269561 0.040477 0.300893 0.060 Uiso 1 1 calc R U . . .
H12C H 0.163455 0.054168 0.358206 0.060 Uiso 1 1 calc R U . . .
C13 C 0.08686(13) 0.26113(16) 0.37095(12) 0.0396(4) Uani 1 1 d . . . . .
H13A H 0.042741 0.285715 0.317686 0.059 Uiso 1 1 calc R U . . .
H13B H 0.056550 0.221688 0.415673 0.059 Uiso 1 1 calc R U . . .
H13C H 0.086679 0.324098 0.392184 0.059 Uiso 1 1 calc R U . . .
C14 C 0.40468(15) 0.25963(14) 0.58054(11) 0.0376(4) Uani 1 1 d . . . . .
H14 H 0.384916 0.328812 0.538084 0.045 Uiso 1 1 calc R U . . .
C15 C 0.52776(18) 0.20938(18) 0.59628(16) 0.0534(5) Uani 1 1 d . . . . .
H15A H 0.547595 0.259826 0.620494 0.080 Uiso 1 1 calc R U . . .
H15B H 0.548754 0.141089 0.637470 0.080 Uiso 1 1 calc R U . . .
H15C H 0.565517 0.195157 0.540918 0.080 Uiso 1 1 calc R U . . .
C16 C 0.3454(2) 0.2862(2) 0.66531(14) 0.0624(6) Uani 1 1 d . . . . .
H16A H 0.369064 0.334031 0.689491 0.094 Uiso 1 1 calc R U . . .
H16B H 0.267005 0.322832 0.654056 0.094 Uiso 1 1 calc R U . . .
H16C H 0.361707 0.218993 0.707091 0.094 Uiso 1 1 calc R U . . .
C17 C 0.15547(11) 0.55720(12) 0.22489(9) 0.0259(3) Uani 1 1 d . . . . .
C18 C 0.07509(12) 0.56400(13) 0.16893(10) 0.0293(3) Uani 1 1 d . . . . .
C19 C 0.05355(14) 0.63772(14) 0.09089(11) 0.0363(4) Uani 1 1 d . . . . .
H19 H 0.000015 0.642989 0.051944 0.044 Uiso 1 1 calc R U . . .
C20 C 0.10891(15) 0.70300(15) 0.06957(11) 0.0406(4) Uani 1 1 d . . . . .
H20 H 0.094743 0.751317 0.015528 0.049 Uiso 1 1 calc R U . . .
C21 C 0.18503(14) 0.69822(14) 0.12675(11) 0.0369(4) Uani 1 1 d . . . . .
H21 H 0.221108 0.745067 0.112115 0.044 Uiso 1 1 calc R U . . .
C22 C 0.20982(12) 0.62593(12) 0.20548(10) 0.0290(3) Uani 1 1 d . . . . .
C23 C 0.00555(13) 0.50167(14) 0.19505(11) 0.0345(3) Uani 1 1 d . . . . .
H23 H 0.040889 0.444940 0.246637 0.041 Uiso 1 1 calc R U . . .
C24 C -0.00871(16) 0.44461(17) 0.12466(14) 0.0462(4) Uani 1 1 d . . . . .
H24A H -0.054544 0.406426 0.146815 0.069 Uiso 1 1 calc R U . . .
H24B H -0.043178 0.498437 0.073125 0.069 Uiso 1 1 calc R U . . .
H24C H 0.062428 0.392286 0.108753 0.069 Uiso 1 1 calc R U . . .
C25 C -0.10555(16) 0.57968(19) 0.22406(16) 0.0523(5) Uani 1 1 d . . . . .
H25A H -0.151494 0.540322 0.241181 0.078 Uiso 1 1 calc R U . . .
H25B H -0.096008 0.609620 0.273804 0.078 Uiso 1 1 calc R U . . .
H25C H -0.140120 0.638939 0.175709 0.078 Uiso 1 1 calc R U . . .
C26 C 0.28908(13) 0.62891(13) 0.26819(11) 0.0330(3) Uani 1 1 d . . . . .
H26 H 0.312187 0.560858 0.312296 0.040 Uiso 1 1 calc R U . . .
C27 C 0.39105(15) 0.63406(16) 0.22299(14) 0.0437(4) Uani 1 1 d . . . . .
H27A H 0.439098 0.635808 0.266278 0.066 Uiso 1 1 calc R U . . .
H27B H 0.428965 0.569927 0.194982 0.066 Uiso 1 1 calc R U . . .
H27C H 0.370363 0.699733 0.178789 0.066 Uiso 1 1 calc R U . . .
C28 C 0.23323(16) 0.72544(18) 0.31674(15) 0.0502(5) Uani 1 1 d . . . . .
H28A H 0.285129 0.726453 0.356922 0.075 Uiso 1 1 calc R U . . .
H28B H 0.207130 0.793118 0.274572 0.075 Uiso 1 1 calc R U . . .
H28C H 0.171719 0.718493 0.349789 0.075 Uiso 1 1 calc R U . . .
C29 C 0.71496(13) 0.26459(13) 0.15209(10) 0.0313(3) Uani 1 1 d . . . . .
H29A H 0.788718 0.221727 0.131633 0.038 Uiso 1 1 calc R U . . .
H29B H 0.713655 0.331110 0.169086 0.038 Uiso 1 1 calc R U . . .
C30 C 0.63158(13) 0.29313(12) 0.08174(10) 0.0296(3) Uani 1 1 d . . . . .
H30A H 0.565488 0.358234 0.090610 0.035 Uiso 1 1 calc R U . . .
H30B H 0.661229 0.306980 0.023247 0.035 Uiso 1 1 calc R U . . .
C31 C 0.74806(11) 0.16322(12) 0.30442(10) 0.0267(3) Uani 1 1 d . . . . .
C32 C 0.82801(12) 0.05554(13) 0.32367(12) 0.0332(3) Uani 1 1 d . . . . .
C33 C 0.88389(14) 0.02329(16) 0.40254(13) 0.0435(4) Uani 1 1 d . . . . .
H33 H 0.936299 -0.049439 0.416880 0.052 Uiso 1 1 calc R U . . .
C34 C 0.86536(15) 0.09394(18) 0.46055(13) 0.0463(4) Uani 1 1 d . . . . .
H34 H 0.903208 0.069477 0.514697 0.056 Uiso 1 1 calc R U . . .
C35 C 0.79131(15) 0.20053(17) 0.43922(12) 0.0405(4) Uani 1 1 d . . . . .
H35 H 0.780902 0.249862 0.478079 0.049 Uiso 1 1 calc R U . . .
C36 C 0.73153(12) 0.23714(14) 0.36175(10) 0.0309(3) Uani 1 1 d . . . . .
C37 C 0.86091(14) -0.02384(15) 0.25982(14) 0.0422(4) Uani 1 1 d . . . . .
H37 H 0.800921 0.002318 0.216087 0.051 Uiso 1 1 calc R U . . .
C38 C 0.8796(2) -0.13928(19) 0.3030(2) 0.0669(7) Uani 1 1 d . . . . .
H38A H 0.900562 -0.186478 0.258563 0.100 Uiso 1 1 calc R U . . .
H38B H 0.937643 -0.166543 0.346700 0.100 Uiso 1 1 calc R U . . .
H38C H 0.812652 -0.138768 0.331257 0.100 Uiso 1 1 calc R U . . .
C39 C 0.96229(19) -0.0250(2) 0.21123(19) 0.0646(6) Uani 1 1 d . . . . .
H39A H 0.983017 -0.076424 0.170142 0.097 Uiso 1 1 calc R U . . .
H39B H 0.947695 0.047829 0.179153 0.097 Uiso 1 1 calc R U . . .
H39C H 1.021555 -0.047157 0.253050 0.097 Uiso 1 1 calc R U . . .
C40 C 0.65780(15) 0.35690(14) 0.33980(12) 0.0378(4) Uani 1 1 d . . . . .
H40 H 0.613678 0.367304 0.287389 0.045 Uiso 1 1 calc R U . . .
C41 C 0.5791(2) 0.3997(2) 0.41319(15) 0.0625(7) Uani 1 1 d . . . . .
H41A H 0.533757 0.477206 0.395348 0.094 Uiso 1 1 calc R U . . .
H41B H 0.532876 0.360031 0.425411 0.094 Uiso 1 1 calc R U . . .
H41C H 0.620322 0.389308 0.465835 0.094 Uiso 1 1 calc R U . . .
C42 C 0.7278(2) 0.42097(19) 0.31502(18) 0.0623(6) Uani 1 1 d . . . . .
H42A H 0.680670 0.498556 0.300718 0.093 Uiso 1 1 calc R U . . .
H42B H 0.775155 0.408663 0.364217 0.093 Uiso 1 1 calc R U . . .
H42C H 0.772181 0.396596 0.264291 0.093 Uiso 1 1 calc R U . . .
C43 C 0.57488(12) 0.16785(12) 0.01836(9) 0.0256(3) Uani 1 1 d . . . . .
C44 C 0.64751(13) 0.07421(13) -0.01450(11) 0.0326(3) Uani 1 1 d . . . . .
C45 C 0.61355(16) 0.04510(16) -0.08452(13) 0.0449(4) Uani 1 1 d . . . . .
H45 H 0.660222 -0.019416 -0.105653 0.054 Uiso 1 1 calc R U . . .
C46 C 0.51410(17) 0.10769(17) -0.12361(13) 0.0479(5) Uani 1 1 d . . . . .
H46 H 0.492922 0.086711 -0.171639 0.057 Uiso 1 1 calc R U . . .
C47 C 0.44467(15) 0.20141(15) -0.09298(11) 0.0384(4) Uani 1 1 d . . . . .
H47 H 0.376899 0.245424 -0.121411 0.046 Uiso 1 1 calc R U . . .
C48 C 0.47273(12) 0.23210(12) -0.02113(10) 0.0279(3) Uani 1 1 d . . . . .
C49 C 0.75975(14) 0.00528(14) 0.02455(12) 0.0378(4) Uani 1 1 d . . . . .
H49 H 0.772787 0.045972 0.066415 0.045 Uiso 1 1 calc R U . . .
C50 C 0.77011(19) -0.10252(17) 0.07522(17) 0.0546(5) Uani 1 1 d . . . . .
H50A H 0.843943 -0.143407 0.098844 0.082 Uiso 1 1 calc R U . . .
H50B H 0.718034 -0.090704 0.123262 0.082 Uiso 1 1 calc R U . . .
H50C H 0.755117 -0.143690 0.036583 0.082 Uiso 1 1 calc R U . . .
C51 C 0.84922(19) -0.0115(2) -0.04577(18) 0.0652(7) Uani 1 1 d . . . . .
H51A H 0.841678 0.059173 -0.078342 0.098 Uiso 1 1 calc R U . . .
H51B H 0.920762 -0.048998 -0.017541 0.098 Uiso 1 1 calc R U . . .
H51C H 0.841817 -0.055396 -0.085919 0.098 Uiso 1 1 calc R U . . .
C52 C 0.39262(12) 0.33295(12) 0.01262(10) 0.0291(3) Uani 1 1 d . . . . .
H52 H 0.422124 0.334800 0.069064 0.035 Uiso 1 1 calc R U . . .
C53 C 0.28156(14) 0.33112(15) 0.03124(12) 0.0389(4) Uani 1 1 d . . . . .
H53A H 0.232846 0.397660 0.052792 0.058 Uiso 1 1 calc R U . . .
H53B H 0.251420 0.326583 -0.022518 0.058 Uiso 1 1 calc R U . . .
H53C H 0.289003 0.267950 0.075411 0.058 Uiso 1 1 calc R U . . .
C54 C 0.38117(19) 0.43670(15) -0.04961(14) 0.0514(5) Uani 1 1 d . . . . .
H54A H 0.328967 0.499983 -0.025791 0.077 Uiso 1 1 calc R U . . .
H54B H 0.451812 0.440671 -0.056309 0.077 Uiso 1 1 calc R U . . .
H54C H 0.355395 0.435939 -0.106591 0.077 Uiso 1 1 calc R U . . .
H1 H 0.2148(16) 0.2733(16) 0.2263(13) 0.033(5) Uiso 1 1 d . . . . .

loop_
_atom_site_aniso_label
_atom_site_aniso_U_11
_atom_site_aniso_U_22
_atom_site_aniso_U_33
_atom_site_aniso_U_23
_atom_site_aniso_U_13
_atom_site_aniso_U_12
P1 0.02571(18) 0.02320(17) 0.02465(18) -0.00549(13) 0.00287(13) -0.01067(14)
P2 0.02299(18) 0.02408(18) 0.0405(2) -0.01324(15) 0.01018(15) -0.01000(14)
P3 0.01911(16) 0.02314(17) 0.02021(16) -0.00455(12) 0.00159(12) -0.00565(13)
P4 0.01946(16) 0.01752(16) 0.02339(17) -0.00395(12) 0.00258(12) -0.00553(12)
N1 0.0310(6) 0.0251(6) 0.0202(5) -0.0050(4) 0.0029(5) -0.0064(5)
N2 0.0218(5) 0.0261(6) 0.0213(5) -0.0045(4) 0.0036(4) -0.0035(5)
N3 0.0248(6) 0.0256(6) 0.0254(6) -0.0034(5) 0.0012(4) -0.0122(5)
N4 0.0295(6) 0.0206(5) 0.0225(5) -0.0054(4) 0.0038(4) -0.0112(5)
C1 0.0229(6) 0.0284(7) 0.0235(6) -0.0046(5) 0.0016(5) -0.0115(5)
C2 0.0215(6) 0.0226(6) 0.0206(6) -0.0039(5) 0.0009(5) -0.0070(5)
C3 0.0459(9) 0.0323(8) 0.0249(7) -0.0089(6) 0.0044(7) -0.0016(7)
C4 0.0311(8) 0.0339(8) 0.0268(7) -0.0074(6) 0.0093(6) -0.0021(6)
C5 0.0301(7) 0.0284(7) 0.0219(6) -0.0032(5) 0.0049(5) -0.0102(6)
C6 0.0293(7) 0.0326(7) 0.0252(7) -0.0035(6) 0.0059(5) -0.0140(6)
C7 0.0390(8) 0.0346(8) 0.0333(8) -0.0032(6) 0.0072(6) -0.0192(7)
C8 0.0477(10) 0.0315(8) 0.0320(8) 0.0021(6) 0.0062(7) -0.0156(7)
C9 0.0435(9) 0.0349(8) 0.0243(7) 0.0015(6) -0.0002(6) -0.0113(7)
C10 0.0354(8) 0.0315(8) 0.0229(7) -0.0043(6) 0.0027(6) -0.0101(6)
C11 0.0277(7) 0.0348(8) 0.0307(7) -0.0048(6) 0.0039(6) -0.0167(6)
C12 0.0441(9) 0.0472(10) 0.0413(9) -0.0068(8) 0.0012(7) -0.0310(8)
C13 0.0270(8) 0.0489(10) 0.0431(9) -0.0041(8) 0.0063(7) -0.0183(7)
C14 0.0469(10) 0.0312(8) 0.0291(8) -0.0067(6) -0.0066(7) -0.0091(7)
C15 0.0492(11) 0.0458(11) 0.0631(13) -0.0141(9) -0.0147(10) -0.0135(9)
C16 0.0789(16) 0.0613(14) 0.0413(11) -0.0281(10) 0.0114(10) -0.0173(12)
C17 0.0214(6) 0.0247(7) 0.0241(6) -0.0044(5) 0.0023(5) -0.0023(5)
C18 0.0233(7) 0.0295(7) 0.0289(7) -0.0060(6) -0.0002(5) -0.0045(6)
C19 0.0324(8) 0.0373(8) 0.0301(8) -0.0029(6) -0.0066(6) -0.0056(7)
C20 0.0426(9) 0.0370(9) 0.0305(8) 0.0031(7) -0.0028(7) -0.0081(7)
C21 0.0362(8) 0.0315(8) 0.0379(8) -0.0008(7) 0.0028(7) -0.0114(7)
C22 0.0239(7) 0.0279(7) 0.0300(7) -0.0062(6) 0.0026(5) -0.0056(6)
C23 0.0271(7) 0.0366(8) 0.0380(8) -0.0066(7) -0.0026(6) -0.0110(6)
C24 0.0383(9) 0.0503(11) 0.0536(11) -0.0175(9) -0.0035(8) -0.0177(8)
C25 0.0333(9) 0.0561(12) 0.0714(14) -0.0241(11) 0.0142(9) -0.0190(9)
C26 0.0272(7) 0.0322(8) 0.0376(8) -0.0074(6) -0.0001(6) -0.0096(6)
C27 0.0323(8) 0.0414(9) 0.0596(11) -0.0103(8) 0.0048(8) -0.0173(7)
C28 0.0393(10) 0.0539(12) 0.0590(12) -0.0286(10) 0.0004(9) -0.0134(9)
C29 0.0345(8) 0.0328(8) 0.0313(7) -0.0033(6) 0.0037(6) -0.0198(6)
C30 0.0371(8) 0.0255(7) 0.0285(7) -0.0036(6) 0.0043(6) -0.0162(6)
C31 0.0207(6) 0.0300(7) 0.0294(7) -0.0025(6) 0.0001(5) -0.0114(5)
C32 0.0201(6) 0.0330(8) 0.0443(9) -0.0046(7) -0.0022(6) -0.0092(6)
C33 0.0295(8) 0.0412(9) 0.0535(11) 0.0015(8) -0.0131(7) -0.0103(7)
C34 0.0353(9) 0.0585(12) 0.0432(10) 0.0008(8) -0.0145(8) -0.0190(8)
C35 0.0369(9) 0.0519(10) 0.0373(9) -0.0102(8) -0.0046(7) -0.0211(8)
C36 0.0261(7) 0.0365(8) 0.0321(7) -0.0067(6) 0.0002(6) -0.0145(6)
C37 0.0257(8) 0.0340(9) 0.0573(11) -0.0118(8) -0.0041(7) -0.0008(6)
C38 0.0621(14) 0.0410(11) 0.097(2) -0.0205(12) 0.0112(13) -0.0191(10)
C39 0.0498(12) 0.0540(13) 0.0800(17) -0.0215(12) 0.0245(12) -0.0113(10)
C40 0.0417(9) 0.0331(8) 0.0387(9) -0.0125(7) -0.0035(7) -0.0123(7)
C41 0.0591(13) 0.0617(14) 0.0463(11) -0.0261(10) -0.0043(10) 0.0023(11)
C42 0.0806(17) 0.0474(12) 0.0733(15) -0.0080(11) -0.0156(13) -0.0389(12)
C43 0.0301(7) 0.0236(6) 0.0235(6) -0.0075(5) 0.0058(5) -0.0109(6)
C44 0.0343(8) 0.0292(7) 0.0333(8) -0.0133(6) 0.0067(6) -0.0100(6)
C45 0.0486(10) 0.0411(9) 0.0443(10) -0.0261(8) 0.0069(8) -0.0114(8)
C46 0.0545(11) 0.0521(11) 0.0400(9) -0.0259(8) -0.0007(8) -0.0176(9)
C47 0.0401(9) 0.0422(9) 0.0317(8) -0.0131(7) -0.0024(7) -0.0127(7)
C48 0.0315(7) 0.0262(7) 0.0251(7) -0.0073(5) 0.0031(5) -0.0101(6)
C49 0.0344(8) 0.0289(8) 0.0449(9) -0.0159(7) 0.0057(7) -0.0050(6)
C50 0.0498(11) 0.0391(10) 0.0688(14) -0.0059(9) 0.0005(10) -0.0137(9)
C51 0.0457(12) 0.0573(13) 0.0779(16) -0.0099(12) 0.0198(11) -0.0103(10)
C52 0.0298(7) 0.0258(7) 0.0268(7) -0.0054(5) 0.0002(6) -0.0062(6)
C53 0.0303(8) 0.0423(9) 0.0376(9) -0.0089(7) -0.0014(7) -0.0076(7)
C54 0.0637(13) 0.0293(9) 0.0489(11) -0.0005(8) 0.0083(9) -0.0110(8)

loop_
_atom_type_symbol
_atom_type_description
_atom_type_scat_dispersion_real
_atom_type_scat_dispersion_imag
_atom_type_scat_source
C C 0.0033 0.0016 'International Tables Vol C Tables 4.2.6.8 and 6.1.1.4'
H H 0.0000 0.0000 'International Tables Vol C Tables 4.2.6.8 and 6.1.1.4'
N N 0.0061 0.0033 'International Tables Vol C Tables 4.2.6.8 and 6.1.1.4'
P P 0.1023 0.0942 'International Tables Vol C Tables 4.2.6.8 and 6.1.1.4'

loop_
_geom_angle_atom_site_label_1
_geom_angle_atom_site_label_2
_geom_angle_atom_site_label_3
_geom_angle
_geom_angle_site_symmetry_1
_geom_angle_site_symmetry_3
_geom_angle_publ_flag
C2 P1 C1 100.10(7) . . ?
C2 P2 P3 91.77(5) . . ?
N2 P3 N1 92.99(6) . . ?
N2 P3 C1 122.00(7) . . ?
N1 P3 C1 101.52(7) . . ?
N2 P3 P2 110.75(5) . . ?
N1 P3 P2 122.86(5) . . ?
C1 P3 P2 107.16(5) . . ?
N4 P4 N3 89.88(6) . . ?
N4 P4 C2 105.34(6) . . ?
N3 P4 C2 104.39(6) . . ?
C5 N1 C3 124.23(12) . . ?
C5 N1 P3 120.73(10) . . ?
C3 N1 P3 113.75(10) . . ?
C17 N2 C4 120.72(12) . . ?
C17 N2 P3 124.62(9) . . ?
C4 N2 P3 114.65(10) . . ?
C31 N3 C29 118.12(12) . . ?
C31 N3 P4 124.20(10) . . ?
C29 N3 P4 113.88(10) . . ?
C43 N4 C30 121.60(12) . . ?
C43 N4 P4 124.69(10) . . ?
C30 N4 P4 113.13(9) . . ?
C11 C1 P3 114.59(10) . . ?
C11 C1 P1 111.17(10) . . ?
P3 C1 P1 107.77(7) . . ?
C11 C1 H1 110.1(11) . . ?
P3 C1 H1 106.1(11) . . ?
P1 C1 H1 106.7(11) . . ?
P1 C2 P2 127.93(8) . . ?
P1 C2 P4 108.60(7) . . ?
P2 C2 P4 123.41(8) . . ?
N1 C3 C4 106.29(13) . . ?
N1 C3 H3A 110.5 . . ?
C4 C3 H3A 110.5 . . ?
N1 C3 H3B 110.5 . . ?
C4 C3 H3B 110.5 . . ?
H3A C3 H3B 108.7 . . ?
N2 C4 C3 105.32(12) . . ?
N2 C4 H4A 110.7 . . ?
C3 C4 H4A 110.7 . . ?
N2 C4 H4B 110.7 . . ?
C3 C4 H4B 110.7 . . ?
H4A C4 H4B 108.8 . . ?
C10 C5 C6 120.86(14) . . ?
C10 C5 N1 120.95(14) . . ?
C6 C5 N1 118.17(13) . . ?
C7 C6 C5 118.47(14) . . ?
C7 C6 C11 121.47(15) . . ?
C5 C6 C11 120.05(13) . . ?
C6 C7 C8 120.92(16) . . ?
C6 C7 H7 119.5 . . ?
C8 C7 H7 119.5 . . ?
C9 C8 C7 119.99(15) . . ?
C9 C8 H8 120.0 . . ?
C7 C8 H8 120.0 . . ?
C8 C9 C10 121.41(16) . . ?
C8 C9 H9 119.3 . . ?
C10 C9 H9 119.3 . . ?
C9 C10 C5 118.31(15) . . ?
C9 C10 C14 118.57(15) . . ?
C5 C10 C14 123.12(14) . . ?
C6 C11 C12 113.32(14) . . ?
C6 C11 C13 109.26(13) . . ?
C12 C11 C13 105.83(14) . . ?
C6 C11 C1 107.34(12) . . ?
C12 C11 C1 108.12(13) . . ?
C13 C11 C1 113.10(13) . . ?
C11 C12 H12A 109.5 . . ?
C11 C12 H12B 109.5 . . ?
H12A C12 H12B 109.5 . . ?
C11 C12 H12C 109.5 . . ?
H12A C12 H12C 109.5 . . ?
H12B C12 H12C 109.5 . . ?
C11 C13 H13A 109.5 . . ?
C11 C13 H13B 109.5 . . ?
H13A C13 H13B 109.5 . . ?
C11 C13 H13C 109.5 . . ?
H13A C13 H13C 109.5 . . ?
H13B C13 H13C 109.5 . . ?
C10 C14 C16 109.60(17) . . ?
C10 C14 C15 112.32(15) . . ?
C16 C14 C15 109.89(17) . . ?
C10 C14 H14 108.3 . . ?
C16 C14 H14 108.3 . . ?
C15 C14 H14 108.3 . . ?
C14 C15 H15A 109.5 . . ?
C14 C15 H15B 109.5 . . ?
H15A C15 H15B 109.5 . . ?
C14 C15 H15C 109.5 . . ?
H15A C15 H15C 109.5 . . ?
H15B C15 H15C 109.5 . . ?
C14 C16 H16A 109.5 . . ?
C14 C16 H16B 109.5 . . ?
H16A C16 H16B 109.5 . . ?
C14 C16 H16C 109.5 . . ?
H16A C16 H16C 109.5 . . ?
H16B C16 H16C 109.5 . . ?
C18 C17 C22 121.37(14) . . ?
C18 C17 N2 118.95(14) . . ?
C22 C17 N2 119.68(13) . . ?
C19 C18 C17 118.28(15) . . ?
C19 C18 C23 119.84(14) . . ?
C17 C18 C23 121.63(14) . . ?
C20 C19 C18 120.94(16) . . ?
C20 C19 H19 119.5 . . ?
C18 C19 H19 119.5 . . ?
C19 C20 C21 120.13(16) . . ?
C19 C20 H20 119.9 . . ?
C21 C20 H20 119.9 . . ?
C20 C21 C22 121.27(17) . . ?
C20 C21 H21 119.4 . . ?
C22 C21 H21 119.4 . . ?
C21 C22 C17 117.92(15) . . ?
C21 C22 C26 118.97(15) . . ?
C17 C22 C26 123.03(14) . . ?
C18 C23 C24 114.76(15) . . ?
C18 C23 C25 108.60(15) . . ?
C24 C23 C25 110.13(15) . . ?
C18 C23 H23 107.7 . . ?
C24 C23 H23 107.7 . . ?
C25 C23 H23 107.7 . . ?
C23 C24 H24A 109.5 . . ?
C23 C24 H24B 109.5 . . ?
H24A C24 H24B 109.5 . . ?
C23 C24 H24C 109.5 . . ?
H24A C24 H24C 109.5 . . ?
H24B C24 H24C 109.5 . . ?
C23 C25 H25A 109.5 . . ?
C23 C25 H25B 109.5 . . ?
H25A C25 H25B 109.5 . . ?
C23 C25 H25C 109.5 . . ?
H25A C25 H25C 109.5 . . ?
H25B C25 H25C 109.5 . . ?
C22 C26 C27 112.93(14) . . ?
C22 C26 C28 110.27(14) . . ?
C27 C26 C28 109.66(15) . . ?
C22 C26 H26 107.9 . . ?
C27 C26 H26 107.9 . . ?
C28 C26 H26 107.9 . . ?
C26 C27 H27A 109.5 . . ?
C26 C27 H27B 109.5 . . ?
H27A C27 H27B 109.5 . . ?
C26 C27 H27C 109.5 . . ?
H27A C27 H27C 109.5 . . ?
H27B C27 H27C 109.5 . . ?
C26 C28 H28A 109.5 . . ?
C26 C28 H28B 109.5 . . ?
H28A C28 H28B 109.5 . . ?
C26 C28 H28C 109.5 . . ?
H28A C28 H28C 109.5 . . ?
H28B C28 H28C 109.5 . . ?
N3 C29 C30 105.33(12) . . ?
N3 C29 H29A 110.7 . . ?
C30 C29 H29A 110.7 . . ?
N3 C29 H29B 110.7 . . ?
C30 C29 H29B 110.7 . . ?
H29A C29 H29B 108.8 . . ?
N4 C30 C29 104.16(12) . . ?
N4 C30 H30A 110.9 . . ?
C29 C30 H30A 110.9 . . ?
N4 C30 H30B 110.9 . . ?
C29 C30 H30B 110.9 . . ?
H30A C30 H30B 108.9 . . ?
C36 C31 C32 120.11(14) . . ?
C36 C31 N3 118.74(13) . . ?
C32 C31 N3 121.14(14) . . ?
C33 C32 C31 118.35(16) . . ?
C33 C32 C37 118.46(15) . . ?
C31 C32 C37 123.06(15) . . ?
C34 C33 C32 121.86(17) . . ?
C34 C33 H33 119.1 . . ?
C32 C33 H33 119.1 . . ?
C33 C34 C35 119.44(17) . . ?
C33 C34 H34 120.3 . . ?
C35 C34 H34 120.3 . . ?
C34 C35 C36 121.28(17) . . ?
C34 C35 H35 119.4 . . ?
C36 C35 H35 119.4 . . ?
C35 C36 C31 118.82(15) . . ?
C35 C36 C40 118.21(15) . . ?
C31 C36 C40 122.81(14) . . ?
C32 C37 C39 109.95(17) . . ?
C32 C37 C38 113.36(18) . . ?
C39 C37 C38 109.76(17) . . ?
C32 C37 H37 107.9 . . ?
C39 C37 H37 107.9 . . ?
C38 C37 H37 107.9 . . ?
C37 C38 H38A 109.5 . . ?
C37 C38 H38B 109.5 . . ?
H38A C38 H38B 109.5 . . ?
C37 C38 H38C 109.5 . . ?
H38A C38 H38C 109.5 . . ?
H38B C38 H38C 109.5 . . ?
C37 C39 H39A 109.5 . . ?
C37 C39 H39B 109.5 . . ?
H39A C39 H39B 109.5 . . ?
C37 C39 H39C 109.5 . . ?
H39A C39 H39C 109.5 . . ?
H39B C39 H39C 109.5 . . ?
C36 C40 C41 113.16(17) . . ?
C36 C40 C42 108.96(16) . . ?
C41 C40 C42 111.29(19) . . ?
C36 C40 H40 107.7 . . ?
C41 C40 H40 107.7 . . ?
C42 C40 H40 107.7 . . ?
C40 C41 H41A 109.5 . . ?
C40 C41 H41B 109.5 . . ?
H41A C41 H41B 109.5 . . ?
C40 C41 H41C 109.5 . . ?
H41A C41 H41C 109.5 . . ?
H41B C41 H41C 109.5 . . ?
C40 C42 H42A 109.5 . . ?
C40 C42 H42B 109.5 . . ?
H42A C42 H42B 109.5 . . ?
C40 C42 H42C 109.5 . . ?
H42A C42 H42C 109.5 . . ?
H42B C42 H42C 109.5 . . ?
C48 C43 C44 120.51(14) . . ?
C48 C43 N4 120.52(12) . . ?
C44 C43 N4 118.95(13) . . ?
C45 C44 C43 118.32(15) . . ?
C45 C44 C49 119.80(15) . . ?
C43 C44 C49 121.88(14) . . ?
C46 C45 C44 121.43(16) . . ?
C46 C45 H45 119.3 . . ?
C44 C45 H45 119.3 . . ?
C45 C46 C47 119.97(16) . . ?
C45 C46 H46 120.0 . . ?
C47 C46 H46 120.0 . . ?
C46 C47 C48 121.00(17) . . ?
C46 C47 H47 119.5 . . ?
C48 C47 H47 119.5 . . ?
C47 C48 C43 118.69(14) . . ?
C47 C48 C52 119.40(14) . . ?
C43 C48 C52 121.91(13) . . ?
C50 C49 C44 113.03(16) . . ?
C50 C49 C51 110.19(16) . . ?
C44 C49 C51 111.70(17) . . ?
C50 C49 H49 107.2 . . ?
C44 C49 H49 107.2 . . ?
C51 C49 H49 107.2 . . ?
C49 C50 H50A 109.5 . . ?
C49 C50 H50B 109.5 . . ?
H50A C50 H50B 109.5 . . ?
C49 C50 H50C 109.5 . . ?
H50A C50 H50C 109.5 . . ?
H50B C50 H50C 109.5 . . ?
C49 C51 H51A 109.5 . . ?
C49 C51 H51B 109.5 . . ?
H51A C51 H51B 109.5 . . ?
C49 C51 H51C 109.5 . . ?
H51A C51 H51C 109.5 . . ?
H51B C51 H51C 109.5 . . ?
C48 C52 C53 112.51(14) . . ?
C48 C52 C54 111.74(14) . . ?
C53 C52 C54 110.19(15) . . ?
C48 C52 H52 107.4 . . ?
C53 C52 H52 107.4 . . ?
C54 C52 H52 107.4 . . ?
C52 C53 H53A 109.5 . . ?
C52 C53 H53B 109.5 . . ?
H53A C53 H53B 109.5 . . ?
C52 C53 H53C 109.5 . . ?
H53A C53 H53C 109.5 . . ?
H53B C53 H53C 109.5 . . ?
C52 C54 H54A 109.5 . . ?
C52 C54 H54B 109.5 . . ?
H54A C54 H54B 109.5 . . ?
C52 C54 H54C 109.5 . . ?
H54A C54 H54C 109.5 . . ?
H54B C54 H54C 109.5 . . ?

loop_
_geom_bond_atom_site_label_1
_geom_bond_atom_site_label_2
_geom_bond_distance
_geom_bond_site_symmetry_2
_geom_bond_publ_flag
P1 C2 1.7006(14) . ?
P1 C1 1.8923(15) . ?
P2 C2 1.7765(14) . ?
P2 P3 2.0962(5) . ?
P3 N2 1.6685(12) . ?
P3 N1 1.6719(12) . ?
P3 C1 1.8243(15) . ?
P4 N4 1.6973(12) . ?
P4 N3 1.7247(13) . ?
P4 C2 1.8506(14) . ?
N1 C5 1.4346(19) . ?
N1 C3 1.4654(19) . ?
N2 C17 1.4420(18) . ?
N2 C4 1.4695(18) . ?
N3 C31 1.4362(18) . ?
N3 C29 1.4706(19) . ?
N4 C43 1.4293(18) . ?
N4 C30 1.4601(18) . ?
C1 C11 1.563(2) . ?
C1 H1 1.00(2) . ?
C3 C4 1.533(2) . ?
C3 H3A 0.9900 . ?
C3 H3B 0.9900 . ?
C4 H4A 0.9900 . ?
C4 H4B 0.9900 . ?
C5 C10 1.404(2) . ?
C5 C6 1.412(2) . ?
C6 C7 1.390(2) . ?
C6 C11 1.530(2) . ?
C7 C8 1.391(3) . ?
C7 H7 0.9500 . ?
C8 C9 1.372(3) . ?
C8 H8 0.9500 . ?
C9 C10 1.396(2) . ?
C9 H9 0.9500 . ?
C10 C14 1.518(2) . ?
C11 C12 1.539(2) . ?
C11 C13 1.549(2) . ?
C12 H12A 0.9800 . ?
C12 H12B 0.9800 . ?
C12 H12C 0.9800 . ?
C13 H13A 0.9800 . ?
C13 H13B 0.9800 . ?
C13 H13C 0.9800 . ?
C14 C16 1.519(3) . ?
C14 C15 1.535(3) . ?
C14 H14 1.0000 . ?
C15 H15A 0.9800 . ?
C15 H15B 0.9800 . ?
C15 H15C 0.9800 . ?
C16 H16A 0.9800 . ?
C16 H16B 0.9800 . ?
C16 H16C 0.9800 . ?
C17 C18 1.405(2) . ?
C17 C22 1.407(2) . ?
C18 C19 1.397(2) . ?
C18 C23 1.513(2) . ?
C19 C20 1.380(3) . ?
C19 H19 0.9500 . ?
C20 C21 1.384(3) . ?
C20 H20 0.9500 . ?
C21 C22 1.395(2) . ?
C21 H21 0.9500 . ?
C22 C26 1.520(2) . ?
C23 C24 1.524(3) . ?
C23 C25 1.534(2) . ?
C23 H23 1.0000 . ?
C24 H24A 0.9800 . ?
C24 H24B 0.9800 . ?
C24 H24C 0.9800 . ?
C25 H25A 0.9800 . ?
C25 H25B 0.9800 . ?
C25 H25C 0.9800 . ?
C26 C27 1.531(2) . ?
C26 C28 1.533(2) . ?
C26 H26 1.0000 . ?
C27 H27A 0.9800 . ?
C27 H27B 0.9800 . ?
C27 H27C 0.9800 . ?
C28 H28A 0.9800 . ?
C28 H28B 0.9800 . ?
C28 H28C 0.9800 . ?
C29 C30 1.510(2) . ?
C29 H29A 0.9900 . ?
C29 H29B 0.9900 . ?
C30 H30A 0.9900 . ?
C30 H30B 0.9900 . ?
C31 C36 1.410(2) . ?
C31 C32 1.415(2) . ?
C32 C33 1.391(2) . ?
C32 C37 1.517(3) . ?
C33 C34 1.380(3) . ?
C33 H33 0.9500 . ?
C34 C35 1.381(3) . ?
C34 H34 0.9500 . ?
C35 C36 1.394(2) . ?
C35 H35 0.9500 . ?
C36 C40 1.516(2) . ?
C37 C39 1.519(3) . ?
C37 C38 1.530(3) . ?
C37 H37 1.0000 . ?
C38 H38A 0.9800 . ?
C38 H38B 0.9800 . ?
C38 H38C 0.9800 . ?
C39 H39A 0.9800 . ?
C39 H39B 0.9800 . ?
C39 H39C 0.9800 . ?
C40 C41 1.530(3) . ?
C40 C42 1.534(3) . ?
C40 H40 1.0000 . ?
C41 H41A 0.9800 . ?
C41 H41B 0.9800 . ?
C41 H41C 0.9800 . ?
C42 H42A 0.9800 . ?
C42 H42B 0.9800 . ?
C42 H42C 0.9800 . ?
C43 C48 1.407(2) . ?
C43 C44 1.413(2) . ?
C44 C45 1.394(2) . ?
C44 C49 1.517(2) . ?
C45 C46 1.373(3) . ?
C45 H45 0.9500 . ?
C46 C47 1.385(3) . ?
C46 H46 0.9500 . ?
C47 C48 1.393(2) . ?
C47 H47 0.9500 . ?
C48 C52 1.517(2) . ?
C49 C50 1.504(3) . ?
C49 C51 1.549(3) . ?
C49 H49 1.0000 . ?
C50 H50A 0.9800 . ?
C50 H50B 0.9800 . ?
C50 H50C 0.9800 . ?
C51 H51A 0.9800 . ?
C51 H51B 0.9800 . ?
C51 H51C 0.9800 . ?
C52 C53 1.524(2) . ?
C52 C54 1.530(2) . ?
C52 H52 1.0000 . ?
C53 H53A 0.9800 . ?
C53 H53B 0.9800 . ?
C53 H53C 0.9800 . ?
C54 H54A 0.9800 . ?
C54 H54B 0.9800 . ?
C54 H54C 0.9800 . ?

loop_
_geom_torsion_atom_site_label_1
_geom_torsion_atom_site_label_2
_geom_torsion_atom_site_label_3
_geom_torsion_atom_site_label_4
_geom_torsion
_geom_torsion_site_symmetry_1
_geom_torsion_site_symmetry_2
_geom_torsion_site_symmetry_3
_geom_torsion_site_symmetry_4
_geom_torsion_publ_flag
N2 P3 N1 C5 157.00(12) . . . . ?
C1 P3 N1 C5 33.48(13) . . . . ?
P2 P3 N1 C5 -85.87(12) . . . . ?
N2 P3 N1 C3 -10.57(13) . . . . ?
C1 P3 N1 C3 -134.09(13) . . . . ?
P2 P3 N1 C3 106.56(12) . . . . ?
N1 P3 N2 C17 171.71(13) . . . . ?
C1 P3 N2 C17 -82.72(14) . . . . ?
P2 P3 N2 C17 44.78(13) . . . . ?
N1 P3 N2 C4 -7.26(12) . . . . ?
C1 P3 N2 C4 98.31(13) . . . . ?
P2 P3 N2 C4 -134.19(11) . . . . ?
N4 P4 N3 C31 -159.01(12) . . . . ?
C2 P4 N3 C31 95.17(12) . . . . ?
N4 P4 N3 C29 -1.48(11) . . . . ?
C2 P4 N3 C29 -107.30(11) . . . . ?
N3 P4 N4 C43 166.81(12) . . . . ?
C2 P4 N4 C43 -88.29(12) . . . . ?
N3 P4 N4 C30 -21.82(11) . . . . ?
C2 P4 N4 C30 83.08(11) . . . . ?
N2 P3 C1 C11 -83.09(12) . . . . ?
N1 P3 C1 C11 17.87(12) . . . . ?
P2 P3 C1 C11 147.85(9) . . . . ?
N2 P3 C1 P1 152.59(6) . . . . ?
N1 P3 C1 P1 -106.45(7) . . . . ?
P2 P3 C1 P1 23.53(8) . . . . ?
C2 P1 C1 C11 -142.44(10) . . . . ?
C2 P1 C1 P3 -16.09(8) . . . . ?
C1 P1 C2 P2 1.28(11) . . . . ?
C1 P1 C2 P4 -176.07(7) . . . . ?
P3 P2 C2 P1 11.58(10) . . . . ?
P3 P2 C2 P4 -171.42(8) . . . . ?
N4 P4 C2 P1 108.37(7) . . . . ?
N3 P4 C2 P1 -157.72(7) . . . . ?
N4 P4 C2 P2 -69.13(10) . . . . ?
N3 P4 C2 P2 24.78(10) . . . . ?
C5 N1 C3 C4 -143.15(15) . . . . ?
P3 N1 C3 C4 23.92(18) . . . . ?
C17 N2 C4 C3 -157.66(14) . . . . ?
P3 N2 C4 C3 21.36(18) . . . . ?
N1 C3 C4 N2 -26.89(19) . . . . ?
C3 N1 C5 C10 -62.1(2) . . . . ?
P3 N1 C5 C10 131.68(13) . . . . ?
C3 N1 C5 C6 119.70(17) . . . . ?
P3 N1 C5 C6 -46.52(18) . . . . ?
C10 C5 C6 C7 0.6(2) . . . . ?
N1 C5 C6 C7 178.81(13) . . . . ?
C10 C5 C6 C11 -178.39(14) . . . . ?
N1 C5 C6 C11 -0.2(2) . . . . ?
C5 C6 C7 C8 0.9(2) . . . . ?
C11 C6 C7 C8 179.85(15) . . . . ?
C6 C7 C8 C9 -0.8(3) . . . . ?
C7 C8 C9 C10 -0.8(3) . . . . ?
C8 C9 C10 C5 2.2(3) . . . . ?
C8 C9 C10 C14 -178.39(16) . . . . ?
C6 C5 C10 C9 -2.1(2) . . . . ?
N1 C5 C10 C9 179.75(14) . . . . ?
C6 C5 C10 C14 178.50(15) . . . . ?
N1 C5 C10 C14 0.3(2) . . . . ?
C7 C6 C11 C12 -9.1(2) . . . . ?
C5 C6 C11 C12 169.83(14) . . . . ?
C7 C6 C11 C13 108.58(17) . . . . ?
C5 C6 C11 C13 -72.45(18) . . . . ?
C7 C6 C11 C1 -128.44(15) . . . . ?
C5 C6 C11 C1 50.53(18) . . . . ?
P3 C1 C11 C6 -55.96(14) . . . . ?
P1 C1 C11 C6 66.53(14) . . . . ?
P3 C1 C11 C12 -178.54(11) . . . . ?
P1 C1 C11 C12 -56.04(15) . . . . ?
P3 C1 C11 C13 64.62(15) . . . . ?
P1 C1 C11 C13 -172.88(11) . . . . ?
C9 C10 C14 C16 -70.4(2) . . . . ?
C5 C10 C14 C16 109.00(19) . . . . ?
C9 C10 C14 C15 52.0(2) . . . . ?
C5 C10 C14 C15 -128.55(18) . . . . ?
C4 N2 C17 C18 -88.41(18) . . . . ?
P3 N2 C17 C18 92.68(15) . . . . ?
C4 N2 C17 C22 91.23(17) . . . . ?
P3 N2 C17 C22 -87.68(16) . . . . ?
C22 C17 C18 C19 2.9(2) . . . . ?
N2 C17 C18 C19 -177.44(13) . . . . ?
C22 C17 C18 C23 -171.38(14) . . . . ?
N2 C17 C18 C23 8.3(2) . . . . ?
C17 C18 C19 C20 -0.6(2) . . . . ?
C23 C18 C19 C20 173.79(16) . . . . ?
C18 C19 C20 C21 -1.7(3) . . . . ?
C19 C20 C21 C22 1.8(3) . . . . ?
C20 C21 C22 C17 0.4(2) . . . . ?
C20 C21 C22 C26 -176.37(15) . . . . ?
C18 C17 C22 C21 -2.8(2) . . . . ?
N2 C17 C22 C21 177.55(13) . . . . ?
C18 C17 C22 C26 173.83(14) . . . . ?
N2 C17 C22 C26 -5.8(2) . . . . ?
C19 C18 C23 C24 50.7(2) . . . . ?
C17 C18 C23 C24 -135.11(16) . . . . ?
C19 C18 C23 C25 -73.0(2) . . . . ?
C17 C18 C23 C25 101.18(18) . . . . ?
C21 C22 C26 C27 -46.0(2) . . . . ?
C17 C22 C26 C27 137.38(16) . . . . ?
C21 C22 C26 C28 77.1(2) . . . . ?
C17 C22 C26 C28 -99.54(19) . . . . ?
C31 N3 C29 C30 -178.50(12) . . . . ?
P4 N3 C29 C30 22.50(15) . . . . ?
C43 N4 C30 C29 -150.73(13) . . . . ?
P4 N4 C30 C29 37.59(14) . . . . ?
N3 C29 C30 N4 -35.63(15) . . . . ?
C29 N3 C31 C36 78.52(17) . . . . ?
P4 N3 C31 C36 -124.82(13) . . . . ?
C29 N3 C31 C32 -100.15(17) . . . . ?
P4 N3 C31 C32 56.51(18) . . . . ?
C36 C31 C32 C33 4.2(2) . . . . ?
N3 C31 C32 C33 -177.16(15) . . . . ?
C36 C31 C32 C37 -171.53(15) . . . . ?
N3 C31 C32 C37 7.1(2) . . . . ?
C31 C32 C33 C34 -1.8(3) . . . . ?
C37 C32 C33 C34 174.14(18) . . . . ?
C32 C33 C34 C35 -1.6(3) . . . . ?
C33 C34 C35 C36 2.7(3) . . . . ?
C34 C35 C36 C31 -0.3(3) . . . . ?
C34 C35 C36 C40 -175.70(17) . . . . ?
C32 C31 C36 C35 -3.2(2) . . . . ?
N3 C31 C36 C35 178.12(14) . . . . ?
C32 C31 C36 C40 172.01(15) . . . . ?
N3 C31 C36 C40 -6.7(2) . . . . ?
C33 C32 C37 C39 -78.9(2) . . . . ?
C31 C32 C37 C39 96.8(2) . . . . ?
C33 C32 C37 C38 44.4(2) . . . . ?
C31 C32 C37 C38 -139.91(18) . . . . ?
C35 C36 C40 C41 -53.1(2) . . . . ?
C31 C36 C40 C41 131.72(18) . . . . ?
C35 C36 C40 C42 71.3(2) . . . . ?
C31 C36 C40 C42 -103.91(19) . . . . ?
C30 N4 C43 C48 -69.01(19) . . . . ?
P4 N4 C43 C48 101.68(15) . . . . ?
C30 N4 C43 C44 109.64(16) . . . . ?
P4 N4 C43 C44 -79.68(17) . . . . ?
C48 C43 C44 C45 -2.5(2) . . . . ?
N4 C43 C44 C45 178.86(15) . . . . ?
C48 C43 C44 C49 177.87(15) . . . . ?
N4 C43 C44 C49 -0.8(2) . . . . ?
C43 C44 C45 C46 2.8(3) . . . . ?
C49 C44 C45 C46 -177.58(19) . . . . ?
C44 C45 C46 C47 -0.7(3) . . . . ?
C45 C46 C47 C48 -1.8(3) . . . . ?
C46 C47 C48 C43 2.1(3) . . . . ?
C46 C47 C48 C52 -177.61(17) . . . . ?
C44 C43 C48 C47 0.1(2) . . . . ?
N4 C43 C48 C47 178.76(14) . . . . ?
C44 C43 C48 C52 179.80(14) . . . . ?
N4 C43 C48 C52 -1.6(2) . . . . ?
C45 C44 C49 C50 -71.4(2) . . . . ?
C43 C44 C49 C50 108.25(19) . . . . ?
C45 C44 C49 C51 53.6(2) . . . . ?
C43 C44 C49 C51 -126.81(19) . . . . ?
C47 C48 C52 C53 53.3(2) . . . . ?
C43 C48 C52 C53 -126.34(16) . . . . ?
C47 C48 C52 C54 -71.2(2) . . . . ?
C43 C48 C52 C54 109.09(18) . . . . ?
